data_1508519
loop_
_publ_author_name
'Patra, Malay'
'Ingram, Katrin'
'Pierroz, Vanessa'
'Ferrari, Stefano'
'Spingler, Bernhard'
'Keiser, Jennifer'
'Gasser, Gilles'

_publ_section_title
;
 Ferrocenyl derivatives of the anthelmintic praziquantel: design,
 synthesis, and biological evaluation.
;
_journal_issue 20
_journal_name_full 'Journal of medicinal chemistry'
_journal_page_first 8790
_journal_page_last 8798
_journal_paper_doi 10.1021/jm301077m
_journal_volume 55
_journal_year 2012
_chemical_formula_sum 'C25 H26 Fe N2 O2'
_chemical_formula_weight 442.33
_chemical_name_systematic
; 
 ? 
;
_space_group_IT_number 29
_symmetry_cell_setting orthorhombic
_symmetry_space_group_name_Hall 'P 2c -2ac'
_symmetry_space_group_name_H-M 'P c a 21'
_atom_sites_solution_hydrogens geom
_atom_sites_solution_primary direct
_atom_sites_solution_secondary difmap
_audit_creation_method SHELXL-97
_cell_angle_alpha 90.00
_cell_angle_beta 90.00
_cell_angle_gamma 90.00
_cell_formula_units_Z 8
_cell_length_a 19.7267(7)
_cell_length_b 5.7377(2)
_cell_length_c 36.2680(11)
_cell_measurement_reflns_used 6595
_cell_measurement_temperature 183(2)
_cell_measurement_theta_max 32.6061
_cell_measurement_theta_min 2.6598
_cell_volume 4105.0(2)
_computing_cell_refinement 'CrysAlis RED (Oxford, 2007)'
_computing_data_collection 'CrysAlis RED (Oxford, 2007)'
_computing_data_reduction 'CrysAlis RED (Oxford, 2007)'
_computing_molecular_graphics 'ORTEP-3 (Farrugia, 1997)'
_computing_publication_material 'SHELXL-97 (Sheldrick, 2008)'
_computing_structure_refinement 'SHELXL-97 (Sheldrick, 2008)'
_computing_structure_solution 'SIR-97 (Altomare, 1999)'
_diffrn_ambient_temperature 183(2)
_diffrn_detector_area_resol_mean 10.4498
_diffrn_measured_fraction_theta_full 0.999
_diffrn_measured_fraction_theta_max 0.999
_diffrn_measurement_device_type 'Xcalibur Ruby'
_diffrn_measurement_method '\o oscillation scan'
_diffrn_radiation_monochromator graphite
_diffrn_radiation_source 'Enhance (Mo) X-ray Source'
_diffrn_radiation_type MoK\a
_diffrn_radiation_wavelength 0.7107
_diffrn_reflns_av_R_equivalents 0.0442
_diffrn_reflns_av_sigmaI/netI 0.0586
_diffrn_reflns_limit_h_max 27
_diffrn_reflns_limit_h_min -28
_diffrn_reflns_limit_k_max 7
_diffrn_reflns_limit_k_min -8
_diffrn_reflns_limit_l_max 51
_diffrn_reflns_limit_l_min -48
_diffrn_reflns_number 26181
_diffrn_reflns_theta_full 30.51
_diffrn_reflns_theta_max 30.51
_diffrn_reflns_theta_min 2.67
_exptl_absorpt_coefficient_mu 0.760
_exptl_absorpt_correction_T_max 0.9558
_exptl_absorpt_correction_T_min 0.7785
_exptl_absorpt_correction_type multi-scan
_exptl_absorpt_process_details
;
CrysAlisPro, Agilent Technologies,
Version 1.171.35.19 (release 27-10-2011 CrysAlis171 .NET)
(compiled Oct 27 2011,15:02:11)
Empirical absorption correction using spherical harmonics,
 implemented in SCALE3 ABSPACK scaling algorithm.
;
_exptl_crystal_colour yellow
_exptl_crystal_density_diffrn 1.431
_exptl_crystal_density_method 'not measured'
_exptl_crystal_description plate
_exptl_crystal_F_000 1856
_exptl_crystal_size_max 0.36
_exptl_crystal_size_mid 0.33
_exptl_crystal_size_min 0.06
_refine_diff_density_max 2.286
_refine_diff_density_min -0.799
_refine_diff_density_rms 0.112
_refine_ls_abs_structure_details 'Flack H D (1983), Acta Cryst. A39, 876-881'
_refine_ls_abs_structure_Flack 0.0(13)
_refine_ls_extinction_method none
_refine_ls_goodness_of_fit_ref 1.108
_refine_ls_hydrogen_treatment constr
_refine_ls_matrix_type full
_refine_ls_number_parameters 542
_refine_ls_number_reflns 10988
_refine_ls_number_restraints 11
_refine_ls_restrained_S_all 1.108
_refine_ls_R_factor_all 0.0806
_refine_ls_R_factor_gt 0.0706
_refine_ls_shift/su_max 0.004
_refine_ls_shift/su_mean 0.000
_refine_ls_structure_factor_coef Fsqd
_refine_ls_weighting_details 'calc w=1/[\s^2^(Fo^2^)+(0.0782P)^2^+4.3940P] where P=(Fo^2^+2Fc^2^)/3'
_refine_ls_weighting_scheme calc
_refine_ls_wR_factor_gt 0.1638
_refine_ls_wR_factor_ref 0.1708
_reflns_number_gt 9623
_reflns_number_total 10988
_reflns_threshold_expression >2sigma(I)
_cod_data_source_file jm301077m_si_006.cif
_cod_data_source_block mp010212
_cod_original_sg_symbol_H-M Pca21
_cod_database_code 1508519

loop_
_symmetry_equiv_pos_as_xyz
'x, y, z'
'-x, -y, z+1/2'
'-x+1/2, y, z+1/2'
'x+1/2, -y, z'

loop_
_atom_site_label
_atom_site_type_symbol
_atom_site_fract_x
_atom_site_fract_y
_atom_site_fract_z
_atom_site_U_iso_or_equiv
_atom_site_adp_type
_atom_site_occupancy
_atom_site_symmetry_multiplicity
_atom_site_calc_flag
_atom_site_refinement_flags
_atom_site_disorder_assembly
_atom_site_disorder_group
Fe1 Fe 0.24826(3) 0.85480(9) 0.267185(17) 0.01604(12) Uani 1 1 d . . .
Fe31 Fe -0.00877(3) 0.63564(9) 0.673350(16) 0.01816(13) Uani 1 1 d . . .
C1 C 0.2656(2) 0.8617(7) 0.32301(12) 0.0184(8) Uani 1 1 d . . .
C2 C 0.3212(2) 0.7561(8) 0.30400(12) 0.0215(9) Uani 1 1 d . . .
H2A H 0.3373 0.6019 0.3079 0.026 Uiso 1 1 calc R . .
C3 C 0.3482(2) 0.9150(9) 0.27885(14) 0.0276(10) Uani 1 1 d . . .
H3A H 0.3858 0.8883 0.2630 0.033 Uiso 1 1 calc R . .
C4 C 0.3095(3) 1.1242(8) 0.28097(13) 0.0269(10) Uani 1 1 d . . .
H4A H 0.3163 1.2602 0.2665 0.032 Uiso 1 1 calc R . .
C5 C 0.2595(2) 1.0943(8) 0.30843(13) 0.0214(8) Uani 1 1 d . . .
H5A H 0.2273 1.2079 0.3160 0.026 Uiso 1 1 calc R . .
C6 C 0.1917(3) 0.5720(9) 0.25120(15) 0.0349(12) Uani 1 1 d . . .
H6A H 0.1883 0.4270 0.2637 0.042 Uiso 1 1 calc R . .
C7 C 0.2400(3) 0.6300(12) 0.22340(17) 0.0427(15) Uani 1 1 d . . .
H7A H 0.2748 0.5307 0.2144 0.051 Uiso 1 1 calc R . .
C8 C 0.2275(4) 0.8557(14) 0.21172(15) 0.054(2) Uani 1 1 d . . .
H8A H 0.2520 0.9376 0.1933 0.065 Uiso 1 1 calc R . .
C9 C 0.1709(3) 0.9448(10) 0.23252(19) 0.0475(17) Uani 1 1 d . . .
H9A H 0.1514 1.0956 0.2301 0.057 Uiso 1 1 calc R . .
C10 C 0.1495(2) 0.7703(10) 0.25683(15) 0.0345(12) Uani 1 1 d . . .
H10A H 0.1134 0.7820 0.2740 0.041 Uiso 1 1 calc R . .
C11 C 0.2247(2) 0.7562(8) 0.35378(12) 0.0244(9) Uani 1 1 d . . .
H11A H 0.2291 0.5844 0.3532 0.029 Uiso 1 1 calc R . .
H11B H 0.1762 0.7961 0.3505 0.029 Uiso 1 1 calc R . .
C12 C 0.2499(2) 0.8494(8) 0.39092(13) 0.0220(9) Uani 1 1 d . F .
H12A H 0.2998 0.8353 0.3920 0.026 Uiso 1 1 calc R . .
H12B H 0.2382 1.0167 0.3930 0.026 Uiso 1 1 calc R . .
C13 C 0.2189(2) 0.7181(8) 0.42334(10) 0.0177(8) Uani 1 1 d . . .
C14 C 0.2718(2) 1.0197(8) 0.46380(11) 0.0203(8) Uani 1 1 d . . .
H14A H 0.2432 1.1613 0.4650 0.024 Uiso 1 1 calc R A 1
H14B H 0.3030 1.0381 0.4426 0.024 Uiso 1 1 calc R A 1
C15 C 0.3142(2) 1.0068(7) 0.49912(13) 0.0198(8) Uani 1 1 d . F .
C16 C 0.3445(2) 0.8101(9) 0.55557(14) 0.0265(9) Uani 1 1 d . . .
H16A H 0.3752 0.9461 0.5575 0.032 Uiso 1 1 calc R B 1
H16B H 0.3726 0.6675 0.5540 0.032 Uiso 1 1 calc R B 1
C17 C 0.2989(3) 0.7980(9) 0.58963(13) 0.0283(10) Uani 1 1 d . . .
H17A H 0.3269 0.7675 0.6118 0.034 Uiso 1 1 calc R . .
H17B H 0.2757 0.9495 0.5931 0.034 Uiso 1 1 calc R . .
C18 C 0.2468(2) 0.6074(8) 0.58536(13) 0.0230(9) Uani 1 1 d . . .
C19 C 0.2212(3) 0.4959(9) 0.61678(13) 0.0290(10) Uani 1 1 d . . .
H19A H 0.2358 0.5440 0.6406 0.035 Uiso 1 1 calc R . .
C20 C 0.1748(3) 0.3160(10) 0.61341(15) 0.0342(11) Uani 1 1 d . . .
H20A H 0.1574 0.2423 0.6349 0.041 Uiso 1 1 calc R F .
C21 C 0.1534(2) 0.2419(9) 0.57821(14) 0.0277(10) Uani 1 1 d . . .
H21A H 0.1207 0.1213 0.5758 0.033 Uiso 1 1 calc R . .
C22 C 0.1809(3) 0.3480(8) 0.54712(14) 0.0279(10) Uani 1 1 d . . .
H22A H 0.1677 0.2960 0.5233 0.033 Uiso 1 1 calc R F .
C23 C 0.2275(2) 0.5295(8) 0.55044(11) 0.0193(8) Uani 1 1 d . . .
C24 C 0.2572(2) 0.6361(7) 0.51509(15) 0.0204(8) Uani 1 1 d . . .
H24 H 0.2832 0.5127 0.5017 0.024 Uiso 1 1 calc R C 1
C25 C 0.2000(2) 0.7218(9) 0.49005(12) 0.0228(9) Uani 1 1 d . F .
H25A H 0.1701 0.5899 0.4834 0.027 Uiso 1 1 calc R D 1
H25B H 0.1725 0.8399 0.5032 0.027 Uiso 1 1 calc R D 1
C31 C -0.0254(2) 0.6273(7) 0.61756(11) 0.0195(8) Uani 1 1 d . E .
C32 C -0.0797(2) 0.7445(8) 0.63565(12) 0.0217(8) Uani 1 1 d . E .
H32A H -0.0939 0.8999 0.6310 0.026 Uiso 1 1 calc R . .
C33 C -0.1090(2) 0.5896(9) 0.66182(12) 0.0254(10) Uani 1 1 d . E .
H33A H -0.1456 0.6248 0.6779 0.030 Uiso 1 1 calc R . .
C34 C -0.0743(3) 0.3739(8) 0.65969(13) 0.0253(10) Uani 1 1 d . E .
H34A H -0.0830 0.2385 0.6740 0.030 Uiso 1 1 calc R . .
C35 C -0.0234(2) 0.3998(7) 0.63167(12) 0.0211(8) Uani 1 1 d . E .
H35A H 0.0069 0.2810 0.6239 0.025 Uiso 1 1 calc R . .
C36 C 0.0392(4) 0.9154(10) 0.6953(2) 0.0656(17) Uani 1 1 d U E 1
H36A H 0.0332 1.0721 0.6875 0.079 Uiso 1 1 calc R E 1
C37 C 0.0863(3) 0.7591(14) 0.68202(16) 0.0515(13) Uani 1 1 d U E 1
H37A H 0.1192 0.7906 0.6635 0.062 Uiso 1 1 calc R E 1
C38 C 0.0779(4) 0.5468(12) 0.7003(2) 0.0539(14) Uani 1 1 d U E 1
H38A H 0.1038 0.4097 0.6962 0.065 Uiso 1 1 calc R E 1
C39 C 0.0269(4) 0.5689(17) 0.72473(17) 0.0673(17) Uani 1 1 d U E 1
H39A H 0.0106 0.4503 0.7407 0.081 Uiso 1 1 calc R E 1
C40 C 0.0017(4) 0.799(2) 0.7224(2) 0.080(2) Uani 1 1 d U E 1
H40A H -0.0341 0.8629 0.7367 0.096 Uiso 1 1 calc R E 1
C41 C 0.0160(2) 0.7315(8) 0.58695(11) 0.0216(8) Uani 1 1 d . E 1
H41A H 0.0642 0.6871 0.5900 0.026 Uiso 1 1 calc R E 1
H41B H 0.0129 0.9036 0.5879 0.026 Uiso 1 1 calc R E 1
C42 C -0.0099(2) 0.6447(7) 0.54989(11) 0.0173(8) Uani 1 1 d . E 1
H42A H 0.0005 0.4765 0.5476 0.021 Uiso 1 1 calc R E 1
H42B H -0.0598 0.6623 0.5492 0.021 Uiso 1 1 calc R E 1
C43 C 0.0203(2) 0.7720(7) 0.51708(13) 0.0199(8) Uani 1 1 d . E 1
C44 C -0.0325(2) 0.4769(7) 0.47668(12) 0.0191(8) Uani 1 1 d . E 1
H44A H -0.0645 0.4631 0.4976 0.023 Uiso 1 1 calc R E 1
H44B H -0.0048 0.3331 0.4762 0.023 Uiso 1 1 calc R E 1
C45 C -0.0725(2) 0.4890(7) 0.44176(11) 0.0177(8) Uani 1 1 d . E 1
C46 C -0.1054(2) 0.6910(9) 0.38553(13) 0.0255(9) Uani 1 1 d . E 1
H46A H -0.1329 0.8348 0.3875 0.031 Uiso 1 1 calc R E 1
H46B H -0.1366 0.5564 0.3838 0.031 Uiso 1 1 calc R E 1
C47 C -0.0611(2) 0.7020(9) 0.35149(13) 0.0263(9) Uani 1 1 d . E 1
H47A H -0.0896 0.7321 0.3295 0.032 Uiso 1 1 calc R E 1
H47B H -0.0379 0.5505 0.3479 0.032 Uiso 1 1 calc R E 1
C48 C -0.0088(2) 0.8939(8) 0.35543(14) 0.0230(9) Uani 1 1 d . E 1
C49 C 0.0182(2) 1.0058(9) 0.32469(13) 0.0272(10) Uani 1 1 d . E 1
H49A H 0.0041 0.9577 0.3008 0.033 Uiso 1 1 calc R E 1
C50 C 0.0641(3) 1.1812(10) 0.32765(14) 0.0325(11) Uani 1 1 d . E 1
H50A H 0.0813 1.2545 0.3061 0.039 Uiso 1 1 calc R E 1
C51 C 0.0858(3) 1.2529(9) 0.36208(14) 0.0291(10) Uani 1 1 d . E 1
H51A H 0.1182 1.3744 0.3644 0.035 Uiso 1 1 calc R E 1
C52 C 0.0595(2) 1.1451(7) 0.39305(13) 0.0232(9) Uani 1 1 d . E 1
H52A H 0.0743 1.1936 0.4168 0.028 Uiso 1 1 calc R E 1
C53 C 0.0123(2) 0.9687(8) 0.39027(12) 0.0196(8) Uani 1 1 d . E 1
C54 C -0.0160(2) 0.8618(7) 0.42573(12) 0.0175(9) Uani 1 1 d . E 1
H54 H -0.0418 0.9852 0.4392 0.021 Uiso 1 1 calc R E 1
C55 C 0.0410(2) 0.7782(8) 0.45037(11) 0.0198(8) Uani 1 1 d . E 1
H55A H 0.0689 0.6617 0.4371 0.024 Uiso 1 1 calc R E 1
H55B H 0.0706 0.9110 0.4572 0.024 Uiso 1 1 calc R E 1
N1 N 0.2287(2) 0.8232(6) 0.45686(10) 0.0204(7) Uani 1 1 d . F 1
N2 N 0.30254(18) 0.8312(6) 0.52259(10) 0.0204(7) Uani 1 1 d . F 1
N31 N 0.01212(19) 0.6736(7) 0.48363(10) 0.0198(7) Uani 1 1 d . E 1
N32 N -0.0624(2) 0.6669(7) 0.41810(11) 0.0201(7) Uani 1 1 d . E 1
O1 O 0.18919(19) 0.5327(6) 0.42030(8) 0.0267(8) Uani 1 1 d . F 1
O2 O 0.35412(17) 1.1651(6) 0.50484(10) 0.0289(7) Uani 1 1 d . F 1
O31 O 0.05192(17) 0.9568(6) 0.52124(10) 0.0304(7) Uani 1 1 d . E 1
O32 O -0.11534(17) 0.3330(6) 0.43601(10) 0.0274(7) Uani 1 1 d . E 1

loop_
_atom_site_aniso_label
_atom_site_aniso_U_11
_atom_site_aniso_U_22
_atom_site_aniso_U_33
_atom_site_aniso_U_23
_atom_site_aniso_U_13
_atom_site_aniso_U_12
Fe1 0.0149(2) 0.0194(2) 0.0138(2) -0.0016(3) -0.0031(2) 0.0004(2)
Fe31 0.0183(3) 0.0221(3) 0.0141(2) -0.0014(3) -0.0027(2) -0.0012(2)
C1 0.0165(19) 0.0194(18) 0.019(2) -0.0045(15) -0.0051(16) -0.0048(15)
C2 0.019(2) 0.026(2) 0.020(2) -0.0053(17) -0.0089(15) 0.0086(17)
C3 0.015(2) 0.042(3) 0.026(2) -0.010(2) -0.0036(16) -0.001(2)
C4 0.040(3) 0.023(2) 0.018(2) -0.0020(16) 0.0071(18) -0.010(2)
C5 0.024(2) 0.0206(19) 0.020(2) -0.0044(16) -0.0056(16) 0.0001(17)
C6 0.039(3) 0.027(2) 0.039(3) 0.003(2) -0.020(2) -0.012(2)
C7 0.032(3) 0.065(4) 0.031(3) -0.030(3) -0.011(2) 0.006(3)
C8 0.055(4) 0.091(6) 0.018(2) 0.004(3) -0.005(3) -0.038(4)
C9 0.048(3) 0.029(3) 0.065(4) 0.001(3) -0.048(3) 0.006(2)
C10 0.017(2) 0.050(3) 0.037(3) -0.018(2) -0.0037(18) -0.004(2)
C11 0.025(2) 0.031(2) 0.0168(19) -0.0003(17) -0.0025(17) -0.012(2)
C12 0.021(2) 0.028(2) 0.017(2) 0.0023(17) -0.0052(16) -0.0044(18)
C13 0.0145(19) 0.025(2) 0.0132(19) -0.0019(14) -0.0047(13) 0.0009(18)
C14 0.024(2) 0.024(2) 0.0132(19) 0.0004(15) -0.0016(15) -0.0017(18)
C15 0.0157(18) 0.0146(18) 0.029(2) -0.0050(15) -0.0010(16) -0.0018(16)
C16 0.019(2) 0.032(2) 0.028(2) 0.002(2) -0.0078(17) -0.0008(19)
C17 0.029(2) 0.033(2) 0.023(2) -0.0042(19) -0.0085(18) -0.001(2)
C18 0.019(2) 0.031(2) 0.019(2) -0.0044(17) -0.0005(15) 0.0070(18)
C19 0.034(2) 0.041(3) 0.012(2) -0.0021(18) 0.0021(17) -0.005(2)
C20 0.033(3) 0.045(3) 0.025(2) 0.009(2) 0.010(2) -0.002(2)
C21 0.024(2) 0.031(2) 0.029(2) 0.001(2) 0.0006(18) -0.008(2)
C22 0.029(2) 0.032(2) 0.023(2) 0.0019(18) 0.0008(18) -0.003(2)
C23 0.0201(19) 0.0225(18) 0.0152(19) 0.0009(15) -0.0012(15) 0.0013(18)
C24 0.0136(17) 0.0255(18) 0.022(2) -0.0014(18) -0.0027(16) 0.0011(16)
C25 0.021(2) 0.031(2) 0.017(2) 0.0000(17) 0.0013(15) -0.0081(19)
C31 0.019(2) 0.026(2) 0.0137(19) -0.0053(15) -0.0014(15) 0.0000(17)
C32 0.020(2) 0.027(2) 0.018(2) -0.0010(17) -0.0066(15) 0.0013(18)
C33 0.019(2) 0.042(3) 0.0159(19) -0.0052(18) 0.0055(15) -0.0057(19)
C34 0.029(2) 0.028(2) 0.018(2) 0.0093(17) -0.0082(17) -0.0166(19)
C35 0.027(2) 0.0186(18) 0.018(2) -0.0040(16) -0.0015(17) 0.0026(18)
C36 0.088(4) 0.0264(19) 0.082(4) -0.013(2) -0.071(3) 0.000(2)
C37 0.037(3) 0.086(3) 0.031(3) -0.004(2) -0.0044(18) -0.036(3)
C38 0.054(3) 0.043(2) 0.064(4) -0.016(2) -0.039(2) 0.019(2)
C39 0.066(4) 0.107(4) 0.029(3) 0.032(3) -0.032(2) -0.051(3)
C40 0.046(3) 0.151(6) 0.043(4) -0.068(4) -0.011(2) 0.020(4)
C41 0.021(2) 0.028(2) 0.0158(19) 0.0016(16) -0.0039(15) -0.0105(18)
C42 0.0164(19) 0.025(2) 0.0111(18) 0.0025(15) -0.0011(13) -0.0066(16)
C43 0.0160(17) 0.0249(18) 0.0187(18) 0.0034(17) -0.0020(16) -0.0040(16)
C44 0.0178(18) 0.0176(18) 0.022(2) -0.0002(15) 0.0002(15) -0.0056(17)
C45 0.0203(19) 0.021(2) 0.0121(19) 0.0001(14) 0.0004(14) 0.0015(17)
C46 0.017(2) 0.031(2) 0.028(2) 0.0025(19) -0.0096(17) -0.0073(18)
C47 0.022(2) 0.034(2) 0.022(2) -0.0001(19) -0.0100(17) -0.0071(19)
C48 0.017(2) 0.028(2) 0.024(2) 0.0017(18) -0.0051(16) 0.0004(17)
C49 0.026(2) 0.034(2) 0.022(2) 0.0003(18) -0.0046(17) 0.004(2)
C50 0.026(2) 0.047(3) 0.025(2) 0.010(2) 0.0048(19) -0.001(2)
C51 0.028(2) 0.032(2) 0.027(2) 0.004(2) 0.0052(18) -0.012(2)
C52 0.023(2) 0.021(2) 0.025(2) 0.0011(17) -0.0016(17) -0.0050(17)
C53 0.0142(17) 0.027(2) 0.018(2) -0.0002(17) 0.0003(15) 0.0001(17)
C54 0.019(2) 0.016(2) 0.017(2) -0.0015(14) -0.0003(14) -0.0005(16)
C55 0.0135(18) 0.028(2) 0.0179(19) -0.0005(16) -0.0012(14) -0.0077(17)
N1 0.0195(17) 0.0259(18) 0.0159(16) -0.0024(14) 0.0002(14) -0.0078(15)
N2 0.0174(16) 0.0254(16) 0.0183(18) 0.0015(14) -0.0029(13) -0.0025(14)
N31 0.0174(17) 0.0277(18) 0.0141(16) 0.0024(14) -0.0018(13) -0.0048(15)
N32 0.0186(18) 0.0207(17) 0.0210(17) 0.0030(14) -0.0096(14) -0.0060(15)
O1 0.0360(19) 0.0322(18) 0.0119(14) -0.0026(12) -0.0025(12) -0.0166(17)
O2 0.0273(17) 0.0257(15) 0.0339(19) -0.0014(14) -0.0077(14) -0.0089(14)
O31 0.0321(17) 0.0323(16) 0.0269(18) 0.0012(16) 0.0002(14) -0.0150(15)
O32 0.0268(18) 0.0238(15) 0.0315(19) 0.0012(14) -0.0067(14) -0.0119(13)

loop_
_atom_type_symbol
_atom_type_description
_atom_type_scat_dispersion_real
_atom_type_scat_dispersion_imag
_atom_type_scat_source
C C 0.0033 0.0016 'International Tables Vol C Tables 4.2.6.8 and 6.1.1.4'
H H 0.0000 0.0000 'International Tables Vol C Tables 4.2.6.8 and 6.1.1.4'
N N 0.0061 0.0033 'International Tables Vol C Tables 4.2.6.8 and 6.1.1.4'
O O 0.0106 0.0060 'International Tables Vol C Tables 4.2.6.8 and 6.1.1.4'
Fe Fe 0.3463 0.8444 'International Tables Vol C Tables 4.2.6.8 and 6.1.1.4'

loop_
_geom_angle_atom_site_label_1
_geom_angle_atom_site_label_2
_geom_angle_atom_site_label_3
_geom_angle
C4 Fe1 C10 142.8(2)
C4 Fe1 C5 40.65(18)
C10 Fe1 C5 113.4(2)
C4 Fe1 C2 68.3(2)
C10 Fe1 C2 136.6(2)
C5 Fe1 C2 68.39(18)
C4 Fe1 C9 113.9(2)
C10 Fe1 C9 40.1(3)
C5 Fe1 C9 111.2(2)
C2 Fe1 C9 176.4(3)
C4 Fe1 C3 40.9(2)
C10 Fe1 C3 175.8(2)
C5 Fe1 C3 68.32(19)
C2 Fe1 C3 39.9(2)
C9 Fe1 C3 143.5(3)
C4 Fe1 C7 135.9(2)
C10 Fe1 C7 68.5(2)
C5 Fe1 C7 176.1(2)
C2 Fe1 C7 112.8(2)
C9 Fe1 C7 67.9(2)
C3 Fe1 C7 110.0(2)
C4 Fe1 C6 176.0(2)
C10 Fe1 C6 40.7(2)
C5 Fe1 C6 142.9(2)
C2 Fe1 C6 110.4(2)
C9 Fe1 C6 67.7(2)
C3 Fe1 C6 135.7(2)
C7 Fe1 C6 40.7(2)
C4 Fe1 C8 111.0(2)
C10 Fe1 C8 68.3(3)
C5 Fe1 C8 137.5(3)
C2 Fe1 C8 141.4(3)
C9 Fe1 C8 41.2(3)
C3 Fe1 C8 113.2(3)
C7 Fe1 C8 39.4(3)
C6 Fe1 C8 67.5(2)
C4 Fe1 C1 69.03(18)
C10 Fe1 C1 110.2(2)
C5 Fe1 C1 41.16(17)
C2 Fe1 C1 40.85(17)
C9 Fe1 C1 136.6(3)
C3 Fe1 C1 68.40(19)
C7 Fe1 C1 142.0(2)
C6 Fe1 C1 112.61(19)
C8 Fe1 C1 177.8(3)
C40 Fe31 C36 40.5(4)
C40 Fe31 C39 40.8(4)
C36 Fe31 C39 68.1(3)
C40 Fe31 C37 66.9(3)
C36 Fe31 C37 39.8(3)
C39 Fe31 C37 66.6(3)
C40 Fe31 C38 66.9(3)
C36 Fe31 C38 67.5(3)
C39 Fe31 C38 38.7(3)
C37 Fe31 C38 40.2(3)
C40 Fe31 C33 109.9(2)
C36 Fe31 C33 129.5(3)
C39 Fe31 C33 120.0(2)
C37 Fe31 C33 166.8(3)
C38 Fe31 C33 151.8(3)
C40 Fe31 C34 128.2(3)
C36 Fe31 C34 166.7(3)
C39 Fe31 C34 107.7(3)
C37 Fe31 C34 151.5(3)
C38 Fe31 C34 117.7(3)
C33 Fe31 C34 40.6(2)
C40 Fe31 C35 165.8(4)
C36 Fe31 C35 151.5(3)
C39 Fe31 C35 127.0(3)
C37 Fe31 C35 118.4(2)
C38 Fe31 C35 107.9(2)
C33 Fe31 C35 68.06(19)
C34 Fe31 C35 41.09(19)
C40 Fe31 C31 153.6(4)
C36 Fe31 C31 118.7(3)
C39 Fe31 C31 163.3(3)
C37 Fe31 C31 108.0(2)
C38 Fe31 C31 127.1(3)
C33 Fe31 C31 68.87(18)
C34 Fe31 C31 69.05(18)
C35 Fe31 C31 40.02(17)
C40 Fe31 C32 121.0(3)
C36 Fe31 C32 109.8(2)
C39 Fe31 C32 154.9(3)
C37 Fe31 C32 128.8(2)
C38 Fe31 C32 165.6(3)
C33 Fe31 C32 40.70(19)
C34 Fe31 C32 68.35(19)
C35 Fe31 C32 67.27(18)
C31 Fe31 C32 40.63(18)
C2 C1 C5 106.3(4)
C2 C1 C11 126.8(4)
C5 C1 C11 126.8(4)
C2 C1 Fe1 69.2(2)
C5 C1 Fe1 69.0(2)
C11 C1 Fe1 129.3(3)
C3 C2 C1 109.3(4)
C3 C2 Fe1 70.1(3)
C1 C2 Fe1 70.0(2)
C2 C3 C4 108.2(4)
C2 C3 Fe1 70.0(3)
C4 C3 Fe1 68.8(3)
C5 C4 C3 108.0(4)
C5 C4 Fe1 70.4(3)
C3 C4 Fe1 70.3(3)
C4 C5 C1 108.2(4)
C4 C5 Fe1 69.0(3)
C1 C5 Fe1 69.8(2)
C10 C6 C7 107.8(5)
C10 C6 Fe1 69.2(3)
C7 C6 Fe1 69.7(3)
C8 C7 C6 108.4(5)
C8 C7 Fe1 70.3(3)
C6 C7 Fe1 69.7(3)
C7 C8 C9 108.0(5)
C7 C8 Fe1 70.3(3)
C9 C8 Fe1 69.1(3)
C10 C9 C8 108.0(5)
C10 C9 Fe1 69.9(3)
C8 C9 Fe1 69.7(3)
C9 C10 C6 107.8(5)
C9 C10 Fe1 70.1(3)
C6 C10 Fe1 70.0(3)
C1 C11 C12 109.7(4)
C13 C12 C11 112.1(4)
O1 C13 N1 122.1(4)
O1 C13 C12 123.6(4)
N1 C13 C12 114.2(4)
N1 C14 C15 115.6(4)
O2 C15 N2 124.3(4)
O2 C15 C14 117.3(4)
N2 C15 C14 118.3(4)
N2 C16 C17 109.4(4)
C18 C17 C16 110.5(4)
C23 C18 C19 119.6(4)
C23 C18 C17 120.8(4)
C19 C18 C17 119.5(4)
C20 C19 C18 120.4(5)
C19 C20 C21 120.2(5)
C22 C21 C20 119.0(5)
C21 C22 C23 120.9(5)
C22 C23 C18 119.8(4)
C22 C23 C24 118.5(4)
C18 C23 C24 121.7(4)
N2 C24 C25 108.4(3)
N2 C24 C23 112.6(4)
C25 C24 C23 110.1(3)
N1 C25 C24 109.5(4)
C35 C31 C32 107.0(4)
C35 C31 C41 128.7(4)
C32 C31 C41 124.1(4)
C35 C31 Fe31 70.0(2)
C32 C31 Fe31 69.8(2)
C41 C31 Fe31 129.3(3)
C33 C32 C31 108.6(4)
C33 C32 Fe31 69.1(3)
C31 C32 Fe31 69.6(2)
C34 C33 C32 108.2(4)
C34 C33 Fe31 69.8(3)
C32 C33 Fe31 70.2(3)
C33 C34 C35 106.6(4)
C33 C34 Fe31 69.5(3)
C35 C34 Fe31 69.7(3)
C31 C35 C34 109.6(4)
C31 C35 Fe31 70.0(2)
C34 C35 Fe31 69.2(3)
C37 C36 C40 106.9(6)
C37 C36 Fe31 70.3(3)
C40 C36 Fe31 69.6(4)
C36 C37 C38 108.7(6)
C36 C37 Fe31 69.9(4)
C38 C37 Fe31 70.1(3)
C39 C38 C37 108.6(7)
C39 C38 Fe31 70.4(4)
C37 C38 Fe31 69.7(3)
C38 C39 C40 108.2(7)
C38 C39 Fe31 70.9(4)
C40 C39 Fe31 69.4(4)
C36 C40 C39 107.6(6)
C36 C40 Fe31 69.9(4)
C39 C40 Fe31 69.8(4)
C31 C41 C42 109.8(3)
C43 C42 C41 113.7(3)
O31 C43 N31 121.9(4)
O31 C43 C42 120.9(4)
N31 C43 C42 117.2(4)
N31 C44 C45 115.5(4)
O32 C45 N32 122.5(4)
O32 C45 C44 117.7(4)
N32 C45 C44 119.8(4)
N32 C46 C47 109.2(4)
C46 C47 C48 110.2(4)
C49 C48 C53 118.0(4)
C49 C48 C47 121.3(4)
C53 C48 C47 120.7(4)
C50 C49 C48 122.2(5)
C49 C50 C51 119.9(5)
C50 C51 C52 119.0(4)
C53 C52 C51 121.5(4)
C52 C53 C48 119.5(4)
C52 C53 C54 118.6(4)
C48 C53 C54 121.9(4)
N32 C54 C55 109.4(3)
N32 C54 C53 111.9(3)
C55 C54 C53 110.6(4)
N31 C55 C54 109.1(3)
C13 N1 C14 125.8(4)
C13 N1 C25 120.3(4)
C14 N1 C25 113.6(3)
C15 N2 C24 124.4(4)
C15 N2 C16 119.1(4)
C24 N2 C16 115.9(4)
C43 N31 C44 123.6(4)
C43 N31 C55 121.6(4)
C44 N31 C55 114.3(3)
C45 N32 C46 120.0(4)
C45 N32 C54 123.2(4)
C46 N32 C54 116.2(4)

loop_
_geom_bond_atom_site_label_1
_geom_bond_atom_site_label_2
_geom_bond_distance
Fe1 C4 2.025(5)
Fe1 C10 2.042(5)
Fe1 C5 2.043(4)
Fe1 C2 2.043(4)
Fe1 C9 2.044(5)
Fe1 C3 2.045(5)
Fe1 C7 2.052(5)
Fe1 C6 2.052(5)
Fe1 C8 2.053(6)
Fe1 C1 2.054(4)
Fe31 C40 2.022(6)
Fe31 C36 2.025(6)
Fe31 C39 2.028(5)
Fe31 C37 2.030(6)
Fe31 C38 2.034(6)
Fe31 C33 2.039(5)
Fe31 C34 2.042(4)
Fe31 C35 2.049(4)
Fe31 C31 2.050(4)
Fe31 C32 2.053(4)
C1 C2 1.430(6)
C1 C5 1.440(6)
C1 C11 1.505(6)
C2 C3 1.395(7)
C3 C4 1.424(7)
C4 C5 1.413(6)
C6 C10 1.425(8)
C6 C7 1.427(9)
C7 C8 1.385(10)
C8 C9 1.442(10)
C9 C10 1.399(9)
C11 C12 1.532(6)
C12 C13 1.524(6)
C13 O1 1.220(6)
C13 N1 1.371(5)
C14 N1 1.434(6)
C14 C15 1.532(6)
C15 O2 1.220(5)
C15 N2 1.339(6)
C16 N2 1.459(6)
C16 C17 1.530(7)
C17 C18 1.508(7)
C18 C23 1.396(6)
C18 C19 1.401(7)
C19 C20 1.385(8)
C20 C21 1.410(7)
C21 C22 1.392(7)
C22 C23 1.394(7)
C23 C24 1.536(6)
C24 N2 1.459(5)
C24 C25 1.529(6)
C25 N1 1.452(6)
C31 C35 1.403(6)
C31 C32 1.425(6)
C31 C41 1.502(6)
C32 C33 1.423(6)
C33 C34 1.417(7)
C34 C35 1.436(7)
C36 C37 1.379(11)
C36 C40 1.402(13)
C37 C38 1.397(10)
C38 C39 1.347(11)
C39 C40 1.412(14)
C41 C42 1.522(6)
C42 C43 1.518(6)
C43 O31 1.240(5)
C43 N31 1.348(6)
C44 N31 1.454(5)
C44 C45 1.494(6)
C45 O32 1.248(5)
C45 N32 1.348(6)
C46 N32 1.460(6)
C46 C47 1.514(7)
C47 C48 1.516(6)
C48 C49 1.392(7)
C48 C53 1.397(6)
C49 C50 1.358(7)
C50 C51 1.383(7)
C51 C52 1.383(6)
C52 C53 1.380(6)
C53 C54 1.530(6)
C54 N32 1.472(6)
C54 C55 1.514(6)
C55 N31 1.463(5)

loop_
_geom_torsion_atom_site_label_1
_geom_torsion_atom_site_label_2
_geom_torsion_atom_site_label_3
_geom_torsion_atom_site_label_4
_geom_torsion
C4 Fe1 C1 C2 -80.6(3)
C10 Fe1 C1 C2 139.3(3)
C5 Fe1 C1 C2 -117.9(4)
C9 Fe1 C1 C2 176.3(3)
C3 Fe1 C1 C2 -36.5(3)
C7 Fe1 C1 C2 58.7(4)
C6 Fe1 C1 C2 95.4(3)
C8 Fe1 C1 C2 -173(6)
C4 Fe1 C1 C5 37.2(3)
C10 Fe1 C1 C5 -102.9(3)
C2 Fe1 C1 C5 117.9(4)
C9 Fe1 C1 C5 -65.8(4)
C3 Fe1 C1 C5 81.3(3)
C7 Fe1 C1 C5 176.6(3)
C6 Fe1 C1 C5 -146.7(3)
C8 Fe1 C1 C5 -55(6)
C4 Fe1 C1 C11 158.3(5)
C10 Fe1 C1 C11 18.1(5)
C5 Fe1 C1 C11 121.0(5)
C2 Fe1 C1 C11 -121.1(5)
C9 Fe1 C1 C11 55.2(5)
C3 Fe1 C1 C11 -157.6(5)
C7 Fe1 C1 C11 -62.4(6)
C6 Fe1 C1 C11 -25.7(5)
C8 Fe1 C1 C11 66(6)
C5 C1 C2 C3 -0.1(5)
C11 C1 C2 C3 -176.5(4)
Fe1 C1 C2 C3 59.3(3)
C5 C1 C2 Fe1 -59.3(3)
C11 C1 C2 Fe1 124.2(4)
C4 Fe1 C2 C3 -37.7(3)
C10 Fe1 C2 C3 176.6(3)
C5 Fe1 C2 C3 -81.6(3)
C9 Fe1 C2 C3 -165(3)
C7 Fe1 C2 C3 94.4(3)
C6 Fe1 C2 C3 138.2(3)
C8 Fe1 C2 C3 59.2(5)
C1 Fe1 C2 C3 -120.4(4)
C4 Fe1 C2 C1 82.7(3)
C10 Fe1 C2 C1 -63.0(4)
C5 Fe1 C2 C1 38.8(3)
C9 Fe1 C2 C1 -45(4)
C3 Fe1 C2 C1 120.4(4)
C7 Fe1 C2 C1 -145.2(3)
C6 Fe1 C2 C1 -101.4(3)
C8 Fe1 C2 C1 179.5(3)
C1 C2 C3 C4 -0.8(5)
Fe1 C2 C3 C4 58.3(3)
C1 C2 C3 Fe1 -59.2(3)
C4 Fe1 C3 C2 119.8(4)
C10 Fe1 C3 C2 -34(3)
C5 Fe1 C3 C2 81.8(3)
C9 Fe1 C3 C2 178.5(4)
C7 Fe1 C3 C2 -101.9(3)
C6 Fe1 C3 C2 -63.4(4)
C8 Fe1 C3 C2 -144.3(3)
C1 Fe1 C3 C2 37.4(3)
C10 Fe1 C3 C4 -154(3)
C5 Fe1 C3 C4 -38.0(3)
C2 Fe1 C3 C4 -119.8(4)
C9 Fe1 C3 C4 58.7(5)
C7 Fe1 C3 C4 138.2(3)
C6 Fe1 C3 C4 176.8(3)
C8 Fe1 C3 C4 95.8(4)
C1 Fe1 C3 C4 -82.5(3)
C2 C3 C4 C5 1.4(5)
Fe1 C3 C4 C5 60.5(3)
C2 C3 C4 Fe1 -59.1(3)
C10 Fe1 C4 C5 58.4(5)
C2 Fe1 C4 C5 -81.7(3)
C9 Fe1 C4 C5 95.2(4)
C3 Fe1 C4 C5 -118.5(4)
C7 Fe1 C4 C5 177.5(3)
C6 Fe1 C4 C5 -153(3)
C8 Fe1 C4 C5 139.9(4)
C1 Fe1 C4 C5 -37.7(3)
C10 Fe1 C4 C3 176.9(4)
C5 Fe1 C4 C3 118.5(4)
C2 Fe1 C4 C3 36.8(3)
C9 Fe1 C4 C3 -146.3(3)
C7 Fe1 C4 C3 -64.0(4)
C6 Fe1 C4 C3 -34(3)
C8 Fe1 C4 C3 -101.6(4)
C1 Fe1 C4 C3 80.8(3)
C3 C4 C5 C1 -1.5(5)
Fe1 C4 C5 C1 59.0(3)
C3 C4 C5 Fe1 -60.5(3)
C2 C1 C5 C4 1.0(5)
C11 C1 C5 C4 177.4(4)
Fe1 C1 C5 C4 -58.5(3)
C2 C1 C5 Fe1 59.4(3)
C11 C1 C5 Fe1 -124.1(4)
C10 Fe1 C5 C4 -145.8(3)
C2 Fe1 C5 C4 81.4(3)
C9 Fe1 C5 C4 -102.4(4)
C3 Fe1 C5 C4 38.3(3)
C7 Fe1 C5 C4 -27(3)
C6 Fe1 C5 C4 176.9(3)
C8 Fe1 C5 C4 -62.9(5)
C1 Fe1 C5 C4 119.8(4)
C4 Fe1 C5 C1 -119.8(4)
C10 Fe1 C5 C1 94.4(3)
C2 Fe1 C5 C1 -38.5(3)
C9 Fe1 C5 C1 137.7(3)
C3 Fe1 C5 C1 -81.5(3)
C7 Fe1 C5 C1 -147(3)
C6 Fe1 C5 C1 57.1(4)
C8 Fe1 C5 C1 177.3(4)
C4 Fe1 C6 C10 -151(3)
C5 Fe1 C6 C10 58.4(5)
C2 Fe1 C6 C10 139.1(3)
C9 Fe1 C6 C10 -37.7(4)
C3 Fe1 C6 C10 176.8(3)
C7 Fe1 C6 C10 -119.2(5)
C8 Fe1 C6 C10 -82.4(4)
C1 Fe1 C6 C10 95.1(3)
C4 Fe1 C6 C7 -32(3)
C10 Fe1 C6 C7 119.2(5)
C5 Fe1 C6 C7 177.6(3)
C2 Fe1 C6 C7 -101.6(3)
C9 Fe1 C6 C7 81.6(4)
C3 Fe1 C6 C7 -63.9(4)
C8 Fe1 C6 C7 36.8(4)
C1 Fe1 C6 C7 -145.6(3)
C10 C6 C7 C8 -0.9(6)
Fe1 C6 C7 C8 -59.9(4)
C10 C6 C7 Fe1 58.9(3)
C4 Fe1 C7 C8 -63.7(5)
C10 Fe1 C7 C8 81.6(4)
C5 Fe1 C7 C8 -39(3)
C2 Fe1 C7 C8 -145.4(4)
C9 Fe1 C7 C8 38.3(4)
C3 Fe1 C7 C8 -102.5(4)
C6 Fe1 C7 C8 119.4(5)
C1 Fe1 C7 C8 177.2(4)
C4 Fe1 C7 C6 176.9(3)
C10 Fe1 C7 C6 -37.7(3)
C5 Fe1 C7 C6 -158(3)
C2 Fe1 C7 C6 95.2(3)
C9 Fe1 C7 C6 -81.0(4)
C3 Fe1 C7 C6 138.1(3)
C8 Fe1 C7 C6 -119.4(5)
C1 Fe1 C7 C6 57.9(5)
C6 C7 C8 C9 0.5(6)
Fe1 C7 C8 C9 -58.9(4)
C6 C7 C8 Fe1 59.5(4)
C4 Fe1 C8 C7 138.0(4)
C10 Fe1 C8 C7 -82.1(4)
C5 Fe1 C8 C7 176.4(3)
C2 Fe1 C8 C7 56.9(5)
C9 Fe1 C8 C7 -119.3(5)
C3 Fe1 C8 C7 93.7(4)
C6 Fe1 C8 C7 -37.9(4)
C1 Fe1 C8 C7 -131(5)
C4 Fe1 C8 C9 -102.7(4)
C10 Fe1 C8 C9 37.2(3)
C5 Fe1 C8 C9 -64.3(5)
C2 Fe1 C8 C9 176.2(3)
C3 Fe1 C8 C9 -147.0(3)
C7 Fe1 C8 C9 119.3(5)
C6 Fe1 C8 C9 81.3(4)
C1 Fe1 C8 C9 -11(6)
C7 C8 C9 C10 0.1(6)
Fe1 C8 C9 C10 -59.6(4)
C7 C8 C9 Fe1 59.7(4)
C4 Fe1 C9 C10 -145.7(3)
C5 Fe1 C9 C10 -101.6(3)
C2 Fe1 C9 C10 -19(4)
C3 Fe1 C9 C10 176.5(3)
C7 Fe1 C9 C10 82.4(4)
C6 Fe1 C9 C10 38.3(3)
C8 Fe1 C9 C10 119.1(5)
C1 Fe1 C9 C10 -61.5(4)
C4 Fe1 C9 C8 95.2(4)
C10 Fe1 C9 C8 -119.1(5)
C5 Fe1 C9 C8 139.3(4)
C2 Fe1 C9 C8 -138(3)
C3 Fe1 C9 C8 57.4(5)
C7 Fe1 C9 C8 -36.7(4)
C6 Fe1 C9 C8 -80.8(4)
C1 Fe1 C9 C8 179.3(3)
C8 C9 C10 C6 -0.6(6)
Fe1 C9 C10 C6 -60.2(3)
C8 C9 C10 Fe1 59.5(4)
C7 C6 C10 C9 1.0(6)
Fe1 C6 C10 C9 60.2(3)
C7 C6 C10 Fe1 -59.2(3)
C4 Fe1 C10 C9 58.3(5)
C5 Fe1 C10 C9 95.5(4)
C2 Fe1 C10 C9 178.3(3)
C3 Fe1 C10 C9 -150(3)
C7 Fe1 C10 C9 -80.8(4)
C6 Fe1 C10 C9 -118.5(5)
C8 Fe1 C10 C9 -38.3(4)
C1 Fe1 C10 C9 139.9(4)
C4 Fe1 C10 C6 176.8(3)
C5 Fe1 C10 C6 -145.9(3)
C2 Fe1 C10 C6 -63.2(4)
C9 Fe1 C10 C6 118.5(5)
C3 Fe1 C10 C6 -32(3)
C7 Fe1 C10 C6 37.7(3)
C8 Fe1 C10 C6 80.2(4)
C1 Fe1 C10 C6 -101.6(3)
C2 C1 C11 C12 99.2(5)
C5 C1 C11 C12 -76.5(5)
Fe1 C1 C11 C12 -168.6(3)
C1 C11 C12 C13 -170.0(4)
C11 C12 C13 O1 14.2(7)
C11 C12 C13 N1 -167.4(4)
N1 C14 C15 O2 176.1(4)
N1 C14 C15 N2 -7.6(6)
N2 C16 C17 C18 53.4(5)
C16 C17 C18 C23 -23.8(6)
C16 C17 C18 C19 151.6(4)
C23 C18 C19 C20 -2.7(7)
C17 C18 C19 C20 -178.2(5)
C18 C19 C20 C21 0.6(8)
C19 C20 C21 C22 1.7(8)
C20 C21 C22 C23 -1.8(8)
C21 C22 C23 C18 -0.3(7)
C21 C22 C23 C24 178.7(4)
C19 C18 C23 C22 2.6(7)
C17 C18 C23 C22 177.9(4)
C19 C18 C23 C24 -176.4(4)
C17 C18 C23 C24 -1.0(6)
C22 C23 C24 N2 177.2(4)
C18 C23 C24 N2 -3.8(6)
C22 C23 C24 C25 56.1(5)
C18 C23 C24 C25 -124.9(4)
N2 C24 C25 N1 56.2(5)
C23 C24 C25 N1 179.7(4)
C40 Fe31 C31 C35 -172.9(6)
C36 Fe31 C31 C35 154.9(4)
C39 Fe31 C31 C35 44.7(9)
C37 Fe31 C31 C35 113.0(4)
C38 Fe31 C31 C35 72.5(4)
C33 Fe31 C31 C35 -80.6(3)
C34 Fe31 C31 C35 -37.0(3)
C32 Fe31 C31 C35 -117.7(4)
C40 Fe31 C31 C32 -55.2(7)
C36 Fe31 C31 C32 -87.4(4)
C39 Fe31 C31 C32 162.4(8)
C37 Fe31 C31 C32 -129.3(3)
C38 Fe31 C31 C32 -169.8(3)
C33 Fe31 C31 C32 37.1(3)
C34 Fe31 C31 C32 80.8(3)
C35 Fe31 C31 C32 117.7(4)
C40 Fe31 C31 C41 62.9(7)
C36 Fe31 C31 C41 30.8(5)
C39 Fe31 C31 C41 -79.4(9)
C37 Fe31 C31 C41 -11.2(5)
C38 Fe31 C31 C41 -51.6(5)
C33 Fe31 C31 C41 155.2(5)
C34 Fe31 C31 C41 -161.1(5)
C35 Fe31 C31 C41 -124.1(5)
C32 Fe31 C31 C41 118.1(5)
C35 C31 C32 C33 2.2(5)
C41 C31 C32 C33 177.3(4)
Fe31 C31 C32 C33 -58.2(3)
C35 C31 C32 Fe31 60.4(3)
C41 C31 C32 Fe31 -124.4(4)
C40 Fe31 C32 C33 -84.8(4)
C36 Fe31 C32 C33 -128.2(4)
C39 Fe31 C32 C33 -47.8(7)
C37 Fe31 C32 C33 -168.8(3)
C38 Fe31 C32 C33 155.3(9)
C34 Fe31 C32 C33 37.8(3)
C35 Fe31 C32 C33 82.3(3)
C31 Fe31 C32 C33 120.4(4)
C40 Fe31 C32 C31 154.8(4)
C36 Fe31 C32 C31 111.4(4)
C39 Fe31 C32 C31 -168.2(6)
C37 Fe31 C32 C31 70.8(4)
C38 Fe31 C32 C31 34.9(10)
C33 Fe31 C32 C31 -120.4(4)
C34 Fe31 C32 C31 -82.6(3)
C35 Fe31 C32 C31 -38.1(3)
C31 C32 C33 C34 -1.2(5)
Fe31 C32 C33 C34 -59.7(3)
C31 C32 C33 Fe31 58.5(3)
C40 Fe31 C33 C34 -126.1(4)
C36 Fe31 C33 C34 -167.5(4)
C39 Fe31 C33 C34 -82.2(4)
C37 Fe31 C33 C34 160.6(9)
C38 Fe31 C33 C34 -48.3(6)
C35 Fe31 C33 C34 38.9(3)
C31 Fe31 C33 C34 82.0(3)
C32 Fe31 C33 C34 119.1(4)
C40 Fe31 C33 C32 114.8(4)
C36 Fe31 C33 C32 73.4(4)
C39 Fe31 C33 C32 158.7(4)
C37 Fe31 C33 C32 41.5(10)
C38 Fe31 C33 C32 -167.3(5)
C34 Fe31 C33 C32 -119.1(4)
C35 Fe31 C33 C32 -80.2(3)
C31 Fe31 C33 C32 -37.0(3)
C32 C33 C34 C35 -0.2(5)
Fe31 C33 C34 C35 -60.2(3)
C32 C33 C34 Fe31 60.0(3)
C40 Fe31 C34 C33 75.3(4)
C36 Fe31 C34 C33 46.6(10)
C39 Fe31 C34 C33 115.8(4)
C37 Fe31 C34 C33 -170.8(4)
C38 Fe31 C34 C33 156.5(3)
C35 Fe31 C34 C33 -117.6(4)
C31 Fe31 C34 C33 -81.6(3)
C32 Fe31 C34 C33 -37.8(3)
C40 Fe31 C34 C35 -167.1(4)
C36 Fe31 C34 C35 164.2(9)
C39 Fe31 C34 C35 -126.6(4)
C37 Fe31 C34 C35 -53.2(5)
C38 Fe31 C34 C35 -85.8(4)
C33 Fe31 C34 C35 117.6(4)
C31 Fe31 C34 C35 36.0(3)
C32 Fe31 C34 C35 79.8(3)
C32 C31 C35 C34 -2.3(5)
C41 C31 C35 C34 -177.2(4)
Fe31 C31 C35 C34 58.0(3)
C32 C31 C35 Fe31 -60.3(3)
C41 C31 C35 Fe31 124.8(5)
C33 C34 C35 C31 1.6(5)
Fe31 C34 C35 C31 -58.5(3)
C33 C34 C35 Fe31 60.1(3)
C40 Fe31 C35 C31 167.1(10)
C36 Fe31 C35 C31 -51.2(6)
C39 Fe31 C35 C31 -165.3(4)
C37 Fe31 C35 C31 -84.4(4)
C38 Fe31 C35 C31 -126.9(4)
C33 Fe31 C35 C31 82.8(3)
C34 Fe31 C35 C31 121.3(4)
C32 Fe31 C35 C31 38.7(3)
C40 Fe31 C35 C34 45.8(11)
C36 Fe31 C35 C34 -172.5(4)
C39 Fe31 C35 C34 73.4(4)
C37 Fe31 C35 C34 154.3(3)
C38 Fe31 C35 C34 111.8(4)
C33 Fe31 C35 C34 -38.5(3)
C31 Fe31 C35 C34 -121.3(4)
C32 Fe31 C35 C34 -82.6(3)
C40 Fe31 C36 C37 117.5(6)
C39 Fe31 C36 C37 79.3(5)
C38 Fe31 C36 C37 37.4(4)
C33 Fe31 C36 C37 -169.1(3)
C34 Fe31 C36 C37 153.1(8)
C35 Fe31 C36 C37 -49.0(6)
C31 Fe31 C36 C37 -83.8(4)
C32 Fe31 C36 C37 -127.5(4)
C39 Fe31 C36 C40 -38.2(5)
C37 Fe31 C36 C40 -117.5(6)
C38 Fe31 C36 C40 -80.2(5)
C33 Fe31 C36 C40 73.3(5)
C34 Fe31 C36 C40 35.5(11)
C35 Fe31 C36 C40 -166.5(5)
C31 Fe31 C36 C40 158.7(4)
C32 Fe31 C36 C40 114.9(5)
C40 C36 C37 C38 0.8(7)
Fe31 C36 C37 C38 -59.5(4)
C40 C36 C37 Fe31 60.3(4)
C40 Fe31 C37 C36 -38.8(5)
C39 Fe31 C37 C36 -83.4(5)
C38 Fe31 C37 C36 -119.7(6)
C33 Fe31 C37 C36 39.6(11)
C34 Fe31 C37 C36 -167.4(5)
C35 Fe31 C37 C36 155.8(4)
C31 Fe31 C37 C36 113.6(4)
C32 Fe31 C37 C36 73.3(5)
C40 Fe31 C37 C38 81.0(5)
C36 Fe31 C37 C38 119.7(6)
C39 Fe31 C37 C38 36.4(5)
C33 Fe31 C37 C38 159.3(8)
C34 Fe31 C37 C38 -47.7(6)
C35 Fe31 C37 C38 -84.4(4)
C31 Fe31 C37 C38 -126.7(4)
C32 Fe31 C37 C38 -167.0(4)
C36 C37 C38 C39 -0.4(7)
Fe31 C37 C38 C39 -59.9(4)
C36 C37 C38 Fe31 59.5(4)
C40 Fe31 C38 C39 38.5(6)
C36 Fe31 C38 C39 82.6(6)
C37 Fe31 C38 C39 119.5(7)
C33 Fe31 C38 C39 -50.6(7)
C34 Fe31 C38 C39 -83.9(5)
C35 Fe31 C38 C39 -127.5(5)
C31 Fe31 C38 C39 -167.6(5)
C32 Fe31 C38 C39 164.6(8)
C40 Fe31 C38 C37 -81.1(5)
C36 Fe31 C38 C37 -36.9(4)
C39 Fe31 C38 C37 -119.5(6)
C33 Fe31 C38 C37 -170.2(4)
C34 Fe31 C38 C37 156.6(4)
C35 Fe31 C38 C37 113.0(4)
C31 Fe31 C38 C37 72.9(5)
C32 Fe31 C38 C37 45.0(11)
C37 C38 C39 C40 -0.1(7)
Fe31 C38 C39 C40 -59.6(4)
C37 C38 C39 Fe31 59.4(4)
C40 Fe31 C39 C38 -118.9(7)
C36 Fe31 C39 C38 -80.9(5)
C37 Fe31 C39 C38 -37.7(5)
C33 Fe31 C39 C38 155.0(4)
C34 Fe31 C39 C38 112.4(5)
C35 Fe31 C39 C38 71.1(5)
C31 Fe31 C39 C38 36.6(11)
C32 Fe31 C39 C38 -171.1(5)
C36 Fe31 C39 C40 38.0(5)
C37 Fe31 C39 C40 81.2(5)
C38 Fe31 C39 C40 118.9(7)
C33 Fe31 C39 C40 -86.0(5)
C34 Fe31 C39 C40 -128.7(5)
C35 Fe31 C39 C40 -170.0(4)
C31 Fe31 C39 C40 155.5(8)
C32 Fe31 C39 C40 -52.1(8)
C37 C36 C40 C39 -0.8(7)
Fe31 C36 C40 C39 59.9(4)
C37 C36 C40 Fe31 -60.7(4)
C38 C39 C40 C36 0.6(7)
Fe31 C39 C40 C36 -59.9(4)
C38 C39 C40 Fe31 60.5(5)
C39 Fe31 C40 C36 118.5(6)
C37 Fe31 C40 C36 38.1(4)
C38 Fe31 C40 C36 82.0(5)
C33 Fe31 C40 C36 -128.2(4)
C34 Fe31 C40 C36 -170.2(4)
C35 Fe31 C40 C36 152.9(9)
C31 Fe31 C40 C36 -45.9(8)
C32 Fe31 C40 C36 -84.5(4)
C36 Fe31 C40 C39 -118.5(6)
C37 Fe31 C40 C39 -80.4(5)
C38 Fe31 C40 C39 -36.5(4)
C33 Fe31 C40 C39 113.3(4)
C34 Fe31 C40 C39 71.3(5)
C35 Fe31 C40 C39 34.4(12)
C31 Fe31 C40 C39 -164.4(5)
C32 Fe31 C40 C39 157.0(4)
C35 C31 C41 C42 75.4(6)
C32 C31 C41 C42 -98.7(5)
Fe31 C31 C41 C42 170.4(3)
C31 C41 C42 C43 169.8(4)
C41 C42 C43 O31 -13.5(6)
C41 C42 C43 N31 165.5(4)
N31 C44 C45 O32 -174.6(4)
N31 C44 C45 N32 4.3(6)
N32 C46 C47 C48 -54.3(5)
C46 C47 C48 C49 -152.8(4)
C46 C47 C48 C53 25.2(6)
C53 C48 C49 C50 0.5(7)
C47 C48 C49 C50 178.6(5)
C48 C49 C50 C51 0.4(8)
C49 C50 C51 C52 -0.7(8)
C50 C51 C52 C53 -0.1(8)
C51 C52 C53 C48 1.1(7)
C51 C52 C53 C54 -178.4(4)
C49 C48 C53 C52 -1.3(7)
C47 C48 C53 C52 -179.4(4)
C49 C48 C53 C54 178.2(4)
C47 C48 C53 C54 0.1(6)
C52 C53 C54 N32 -176.5(4)
C48 C53 C54 N32 4.0(6)
C52 C53 C54 C55 -54.2(5)
C48 C53 C54 C55 126.3(4)
N32 C54 C55 N31 -55.2(5)
C53 C54 C55 N31 -179.0(3)
O1 C13 N1 C14 169.5(4)
C12 C13 N1 C14 -8.8(6)
O1 C13 N1 C25 -3.7(7)
C12 C13 N1 C25 177.9(4)
C15 C14 N1 C13 -138.2(4)
C15 C14 N1 C25 35.5(5)
C24 C25 N1 C13 113.3(4)
C24 C25 N1 C14 -60.8(5)
O2 C15 N2 C24 -177.0(4)
C14 C15 N2 C24 6.9(6)
O2 C15 N2 C16 -6.6(7)
C14 C15 N2 C16 177.3(4)
C25 C24 N2 C15 -30.9(6)
C23 C24 N2 C15 -152.9(4)
C25 C24 N2 C16 158.4(4)
C23 C24 N2 C16 36.4(5)
C17 C16 N2 C15 126.2(4)
C17 C16 N2 C24 -62.6(5)
O31 C43 N31 C44 -170.7(4)
C42 C43 N31 C44 10.3(6)
O31 C43 N31 C55 0.9(7)
C42 C43 N31 C55 -178.1(4)
C45 C44 N31 C43 139.1(4)
C45 C44 N31 C55 -33.1(5)
C54 C55 N31 C43 -113.1(4)
C54 C55 N31 C44 59.2(5)
O32 C45 N32 C46 4.2(7)
C44 C45 N32 C46 -174.7(4)
O32 C45 N32 C54 175.2(4)
C44 C45 N32 C54 -3.7(6)
C47 C46 N32 C45 -125.2(5)
C47 C46 N32 C54 63.2(5)
C55 C54 N32 C45 29.4(6)
C53 C54 N32 C45 152.4(4)
C55 C54 N32 C46 -159.3(4)
C53 C54 N32 C46 -36.3(5)
